data_2003303
loop_
_publ_author_name
'Kapoor, P.'
'L\"ovqvist, K.'
'Oskarsson, \%A.'

_publ_contact_author
;
\%Ake Oskarsson
Inorganic Chemistry 1
Chemical Center
Box 124
S-221 00 Lund
Sweden
;
_publ_section_title
;
 The <i>trans</i> Influence of the Silyl Ligand. Structure of
 <i>trans</i>-[PtCl(SiPh~3~)(PMe~2~Ph)~2~]
;
_journal_issue 4
_journal_name_full 'Acta Crystallographica Section C'
_journal_page_first 611
_journal_page_last 613
_journal_paper_doi 10.1107/S0108270194011170
_journal_volume 51
_journal_year 1995
_chemical_compound_source
;The title compound was prepared by the interaction of
cis-[PtCl~2~(PMe~2~Ph)~2~] with triphenylsilane in boiling
benzene--triethylamine solution (Chatt, Earborn, Ibekwe &
Kapoor, 1967). Single crystals were formed on cooling to room
temperature.
;
_chemical_formula_sum 'C34 H37 Cl P2 Pt Si'
_chemical_formula_weight 766.26
_space_group_IT_number 61
_symmetry_cell_setting orthorhombic
_symmetry_space_group_name_Hall '-P 2ac 2ab'
_symmetry_space_group_name_H-M 'P b c a'
_audit_creation_method 'from TEXRAY.INF file'
_cell_angle_alpha 90
_cell_angle_beta 90
_cell_angle_gamma 90
_cell_formula_units_Z 8
_cell_length_a 10.716(1)
_cell_length_b 17.431(4)
_cell_length_c 35.029(7)
_cell_measurement_reflns_used 39
_cell_measurement_temperature 295
_cell_measurement_theta_max 51.1
_cell_measurement_theta_min 19.2
_cell_volume 6543(2)
_computing_cell_refinement 'LATCON, Xtal3.2 (Schwarzenbach & King, 1992)'
_computing_data_collection 'CAD-4 Software (Enraf-Nonius, 1989)'
_computing_data_reduction 'TEXSAN (Molecular Structure Corporation, 1989)'
_computing_publication_material TEXSAN
_computing_structure_refinement TEXSAN
_computing_structure_solution 'Patterson and Difference Fourier methods'
_diffrn_ambient_temperature 295
_diffrn_measurement_device CAD-4
_diffrn_measurement_method \w/2\q
_diffrn_radiation_monochromator graphite
_diffrn_radiation_source 'X-ray tube'
_diffrn_radiation_type MoK\a
_diffrn_radiation_wavelength 0.7107
_diffrn_reflns_limit_h_max 13
_diffrn_reflns_limit_h_min 0
_diffrn_reflns_limit_k_max 21
_diffrn_reflns_limit_k_min 0
_diffrn_reflns_limit_l_max 43
_diffrn_reflns_limit_l_min 0
_diffrn_reflns_number 7109
_diffrn_reflns_theta_max 26.0
_diffrn_reflns_theta_min 3.0
_diffrn_standards_decay_% -2.10
_diffrn_standards_interval_time 120
_diffrn_standards_number 3
_exptl_absorpt_coefficient_mu 4.569
_exptl_absorpt_correction_T_max 0.374
_exptl_absorpt_correction_T_min 0.266
_exptl_absorpt_correction_type integration
_exptl_absorpt_process_details Coppens_numerical
_exptl_crystal_colour yellow
_exptl_crystal_density_diffrn 1.556
_exptl_crystal_description prism
_exptl_crystal_F_000 3040.00
_exptl_crystal_size_max 0.400
_exptl_crystal_size_mid 0.260
_exptl_crystal_size_min 0.250
_refine_diff_density_max 1.26590
_refine_diff_density_min -0.73613
_refine_ls_extinction_coef 0
_refine_ls_extinction_method none
_refine_ls_goodness_of_fit_obs 1.302
_refine_ls_matrix_type full
_refine_ls_number_parameters 379
_refine_ls_number_reflns 3526
_refine_ls_number_restraints 0
_refine_ls_R_factor_obs 0.0299
_refine_ls_shift/esd_max 0.0094
_refine_ls_structure_factor_coef F
_refine_ls_weighting_details 'w = 1/[\s^2^(F)]'
_refine_ls_weighting_scheme calc
_refine_ls_wR_factor_obs 0.0336
_reflns_number_observed 3526
_reflns_number_total 7109
_reflns_observed_criterion I>3\s(I)
_cod_data_source_file ab1204.cif
_cod_data_source_block ptclsi
_cod_depositor_comments
;
The following automatic conversions were performed:

'_refine_ls_weighting_scheme' value 'w = 1/[\s^2^(F)]' was changed to
'calc'. New tag '_refine_ls_weighting_details' was created. The value
of the new tag was set to 'w = 1/[\s^2^(F)]'.

Automatic conversion script
Id: cif_fix_values 3143 2015-03-26 13:38:13Z robertas 
;
_cod_original_cell_volume 6543.0(10)
_cod_original_sg_symbol_H-M 'P b c a    '
_cod_database_code 2003303

loop_
_symmetry_equiv_pos_as_xyz
'   +x,   +y,   +z'
'1/2+x,1/2-y,   -z'
'   -x,1/2+y,1/2-z'
'1/2-x,   -y,1/2+z'
'   -x,   -y,   -z'
'1/2-x,1/2+y,   +z'
'   +x,1/2-y,1/2+z'
'1/2+x,   +y,1/2-z'

loop_
_atom_site_aniso_label
_atom_site_aniso_U_11
_atom_site_aniso_U_12
_atom_site_aniso_U_13
_atom_site_aniso_U_22
_atom_site_aniso_U_23
_atom_site_aniso_U_33
Pt 0.0275(1) 0.0004(2) 0.0012(1) 0.0489(2) -0.0037(1) 0.0291(1)
Cl 0.042(1) 0.019(1) -0.010(1) 0.107(2) -0.003(1) 0.051(1)
P(1) 0.034(1) 0.001(1) 0.0068(9) 0.084(2) 0.002(1) 0.039(1)
P(2) 0.037(1) -0.000(1) 0.0039(8) 0.062(1) 0.000(1) 0.0314(8)
Si 0.032(1) -0.001(1) -0.0020(9) 0.039(1) -0.0009(8) 0.034(1)
C(10) 0.055(5) -0.010(4) 0.017(4) 0.052(5) 0.003(4) 0.046(4)
C(11) 0.091(7) 0.004(6) 0.020(5) 0.076(6) 0.005(5) 0.059(5)
C(12) 0.16(1) 0.025(8) 0.050(8) 0.082(8) 0.023(7) 0.086(7)
C(13) 0.28(2) 0.04(1) 0.11(1) 0.074(8) 0.041(7) 0.12(1)
C(14) 0.30(2) 0.03(1) 0.12(1) 0.050(6) 0.017(7) 0.12(1)
C(15) 0.15(1) -0.017(6) 0.050(6) 0.054(6) -0.003(5) 0.064(6)
C(16) 0.048(6) -0.060(8) -0.011(5) 0.27(2) 0.03(1) 0.086(8)
C(17) 0.15(1) 0.07(1) 0.057(8) 0.11(1) 0.019(6) 0.066(7)
C(20) 0.038(4) 0.005(4) -0.007(3) 0.066(5) -0.009(4) 0.036(4)
C(21) 0.067(5) -0.012(5) 0.006(4) 0.076(6) -0.014(4) 0.043(4)
C(22) 0.101(8) -0.026(6) -0.007(6) 0.090(7) -0.015(5) 0.064(6)
C(23) 0.110(9) 0.008(6) -0.027(6) 0.082(7) -0.027(6) 0.070(7)
C(24) 0.092(8) 0.019(7) -0.006(5) 0.13(1) -0.044(6) 0.057(6)
C(25) 0.056(5) -0.000(5) 0.008(4) 0.112(8) -0.022(5) 0.045(5)
C(26) 0.037(4) -0.007(5) 0.005(4) 0.111(9) -0.005(5) 0.037(4)
C(27) 0.081(7) 0.001(6) 0.007(6) 0.076(7) 0.007(5) 0.052(5)
C(30) 0.047(4) 0.007(4) 0.007(4) 0.043(4) 0.006(4) 0.044(4)
C(31) 0.067(5) -0.007(4) 0.014(4) 0.046(4) -0.002(4) 0.055(5)
C(32) 0.094(7) -0.009(5) 0.034(7) 0.034(5) -0.011(5) 0.102(7)
C(33) 0.11(1) 0.038(7) 0.051(8) 0.055(6) 0.025(6) 0.104(9)
C(34) 0.072(6) 0.029(6) 0.022(6) 0.087(7) 0.043(6) 0.085(7)
C(35) 0.063(5) 0.015(5) 0.002(5) 0.067(6) 0.012(5) 0.062(5)
C(40) 0.039(4) -0.007(4) -0.002(3) 0.041(4) -0.001(4) 0.042(4)
C(41) 0.057(5) 0.009(4) 0.003(4) 0.051(5) 0.012(4) 0.058(5)
C(42) 0.100(8) -0.006(5) 0.014(7) 0.041(5) 0.010(6) 0.116(8)
C(43) 0.086(7) -0.035(6) 0.014(6) 0.068(7) 0.012(6) 0.089(7)
C(44) 0.044(5) -0.023(5) -0.003(5) 0.094(7) 0.009(7) 0.098(7)
C(45) 0.033(4) -0.009(4) -0.006(4) 0.068(6) 0.004(4) 0.065(5)
C(50) 0.033(4) -0.013(5) 0.001(3) 0.083(5) -0.007(4) 0.039(4)
C(51) 0.073(6) 0.016(6) 0.008(5) 0.128(8) 0.018(5) 0.042(5)
C(52) 0.083(8) 0.04(1) 0.009(7) 0.26(2) 0.03(1) 0.051(7)
C(53) 0.076(9) -0.05(1) 0.013(6) 0.27(2) -0.02(1) 0.047(7)
C(54) 0.15(1) -0.11(1) 0.058(9) 0.18(1) -0.07(1) 0.092(9)
C(55) 0.106(8) -0.042(7) 0.041(5) 0.107(8) -0.029(6) 0.058(6)

loop_
_atom_site_label
_atom_site_fract_x
_atom_site_fract_y
_atom_site_fract_z
_atom_site_U_iso_or_equiv
_atom_site_thermal_displace_type
_atom_site_calc_flag
_atom_site_calc_attached_atom
Pt 0.34567(2) 0.05467(1) 0.64573(7) 2.78(1) Uani ? ?
Cl 0.5290(2) 0.0063(1) 0.68073(5) 5.2(1) Uani ? ?
P(1) 0.4743(2) 0.0734(1) 0.59466(5) 4.2(1) Uani ? ?
P(2) 0.2452(2) 0.0533(1) 0.70446(5) 3.43(8) Uani ? ?
Si 0.1623(2) 0.0703(1) 0.61136(5) 2.76(8) Uani ? ?
C(10) 0.4383(7) 0.1422(4) 0.5584(2) 4.0(4) Uani ? ?
C(11) 0.467(1) 0.1316(5) 0.5201(2) 5.9(5) Uani ? ?
C(12) 0.446(1) 0.1882(6) 0.4936(3) 8.5(7) Uani ? ?
C(13) 0.393(2) 0.2551(7) 0.5049(4) 12(1) Uani ? ?
C(14) 0.360(2) 0.2666(6) 0.5419(4) 12(1) Uani ? ?
C(15) 0.383(1) 0.2109(5) 0.5688(2) 7.2(6) Uani ? ?
C(16) 0.6229(8) 0.1187(9) 0.6110(3) 10.5(8) Uani ? ?
C(17) 0.516(1) -0.0138(8) 0.5701(3) 8.5(8) Uani ? ?
C(20) 0.3055(6) 0.1332(5) 0.7327(2) 3.7(3) Uani ? ?
C(21) 0.3874(8) 0.1850(5) 0.7176(2) 4.9(4) Uani ? ?
C(22) 0.426(1) 0.2477(6) 0.7384(3) 6.7(6) Uani ? ?
C(23) 0.386(1) 0.2612(6) 0.7735(3) 6.9(6) Uani ? ?
C(24) 0.307(1) 0.2073(7) 0.7902(3) 7.2(6) Uani ? ?
C(25) 0.2673(8) 0.1433(6) 0.7699(2) 5.6(5) Uani ? ?
C(26) 0.0785(7) 0.0666(6) 0.7099(2) 4.9(5) Uani ? ?
C(27) 0.273(1) -0.0325(6) 0.7327(3) 5.5(5) Uani ? ?
C(30) 0.0803(7) 0.1657(4) 0.6186(2) 3.5(3) Uani ? ?
C(31) 0.1322(7) 0.2227(4) 0.6412(2) 4.4(4) Uani ? ?
C(32) 0.073(1) 0.2922(5) 0.6462(3) 6.1(5) Uani ? ?
C(33) -0.036(1) 0.3072(6) 0.6289(3) 7.1(6) Uani ? ?
C(34) -0.092(1) 0.2525(7) 0.6063(3) 6.4(5) Uani ? ?
C(35) -0.0318(8) 0.1820(5) 0.6009(2) 5.1(4) Uani ? ?
C(40) 0.0555(6) -0.0110(4) 0.6266(2) 3.2(3) Uani ? ?
C(41) 0.1066(8) -0.0837(5) 0.6335(2) 4.4(4) Uani ? ?
C(42) 0.032(1) -0.1445(5) 0.6459(3) 6.8(5) Uani ? ?
C(43) -0.093(1) -0.1341(6) 0.6515(3) 6.4(6) Uani ? ?
C(44) -0.1446(8) -0.0644(6) 0.6446(3) 6.2(5) Uani ? ?
C(45) -0.0719(7) -0.0044(5) 0.6325(2) 4.4(4) Uani ? ?
C(50) 0.1689(6) 0.0566(5) 0.5576(2) 4.1(3) Uani ? ?
C(51) 0.1429(8) 0.1120(6) 0.5315(2) 6.4(5) Uani ? ?
C(52) 0.141(1) 0.100(1) 0.4927(3) 10(1) Uani ? ?
C(53) 0.166(1) 0.031(1) 0.4790(3) 10(1) Uani ? ?
C(54) 0.192(1) -0.028(1) 0.5025(4) 11(1) Uani ? ?
C(55) 0.194(1) -0.0136(6) 0.5423(2) 7.1(6) Uani ? ?
H(1) 0.050(7) 0.112(4) 0.693(2) 5.5 Uiso calc C(26)
H(2) 0.062(7) 0.072(4) 0.733(2) 5.5 Uiso calc C(26)
H(3) 0.034(7) 0.026(4) 0.704(2) 5.5 Uiso calc C(26)
H(4) 0.357(7) -0.038(5) 0.736(2) 6.3 Uiso calc C(27)
H(5) 0.230(8) -0.074(4) 0.719(2) 6.3 Uiso calc C(27)
H(6) 0.245(8) -0.023(5) 0.757(2) 6.3 Uiso calc C(27)
H(7) 0.5022 0.0842 0.5121 7.1 Uiso calc C(11)
H(8) 0.4683 0.1804 0.4676 10.2 Uiso calc C(12)
H(9) 0.3795 0.2946 0.4867 15.0 Uiso calc C(13)
H(10) 0.3215 0.3133 0.5493 14.8 Uiso calc C(14)
H(11) 0.3604 0.2195 0.5947 8.6 Uiso calc C(15)
H(12) 0.4182 0.1777 0.6924 5.9 Uiso calc C(21)
H(13) 0.4833 0.2825 0.7272 8.1 Uiso calc C(22)
H(14) 0.4102 0.3062 0.7869 8.3 Uiso calc C(23)
H(15) 0.2793 0.2144 0.8158 8.7 Uiso calc C(24)
H(16) 0.2143 0.1066 0.7817 6.8 Uiso calc C(25)
H(17) 0.2099 0.2137 0.6535 5.3 Uiso calc C(31)
H(18) 0.1102 0.3300 0.6621 7.3 Uiso calc C(32)
H(19) -0.0745 0.3557 0.6322 8.6 Uiso calc C(33)
H(20) -0.1697 0.2625 0.5945 7.7 Uiso calc C(34)
H(21) -0.0691 0.1446 0.5848 6.1 Uiso calc C(35)
H(22) 0.1933 -0.0918 0.6297 5.2 Uiso calc C(41)
H(23) 0.0683 -0.1934 0.6505 8.1 Uiso calc C(42)
H(24) -0.1433 -0.1754 0.6601 7.7 Uiso calc C(43)
H(25) -0.2316 -0.0572 0.6482 7.5 Uiso calc C(44)
H(26) -0.1106 0.0438 0.6279 5.2 Uiso calc C(45)
H(27) 0.1253 0.1622 0.5405 7.7 Uiso calc C(51)
H(28) 0.1205 0.1404 0.4758 12.3 Uiso calc C(52)
H(29) 0.1662 0.0228 0.4522 12.3 Uiso calc C(53)
H(30) 0.2082 -0.0775 0.4927 13.1 Uiso calc C(54)
H(31) 0.2130 -0.0548 0.5590 8.5 Uiso calc C(55)
H(34) 0.425(9) -0.036(5) 0.550(3) 9.1 Uiso calc C(17)
H(35) 0.54(1) -0.045(6) 0.586(3) 9.1 Uiso calc C(17)
H(36) 0.58(1) -0.005(6) 0.557(3) 9.1 Uiso calc C(17)

loop_
_atom_type_symbol
_atom_type_scat_source
_atom_type_scat_dispersion_real
_atom_type_scat_dispersion_imag
Pt 'International Tables' -2.352 8.388
Cl 'International Tables' 0.132 0.159
Si 'International Tables' 0.072 0.071
P 'International Tables' 0.090 0.095
C 'International Tables' 0.002 0.002
H 'International Tables' 0.000 0.000

loop_
_geom_angle_atom_site_label_1
_geom_angle_atom_site_label_2
_geom_angle_atom_site_label_3
_geom_angle
_geom_angle_publ_flag
Cl Pt P(1) 87.55(7) yes
Cl Pt P(2) 85.73(6) yes
Cl Pt Si 166.74(7) yes
P(1) Pt P(2) 167.44(7) yes
P(1) Pt Si 95.05(7) yes
P(2) Pt Si 93.90(6) yes
Pt P(1) C(10) 121.5(3) yes
Pt P(1) C(16) 109.6(3) yes
Pt P(1) C(17) 113.7(4) yes
C(10) P(1) C(16) 96.8(5) ?
C(10) P(1) C(17) 106.3(4) ?
C(16) P(1) C(17) 107.1(7) ?
Pt P(2) C(20) 107.9(3) yes
Pt P(2) C(26) 123.3(3) yes
Pt P(2) C(27) 114.5(3) yes
C(20) P(2) C(26) 101.3(4) ?
C(20) P(2) C(27) 106.0(4) ?
C(26) P(2) C(27) 102.0(5) ?
Pt Si C(30) 115.2(2) yes
Pt Si C(40) 106.1(2) yes
Pt Si C(50) 117.9(2) yes
C(30) Si C(40) 109.7(3) ?
C(30) Si C(50) 105.0(3) ?
C(40) Si C(50) 102.0(3) ?
P(1) C(10) C(11) 123.2(6) ?
P(1) C(10) C(15) 119.1(6) ?
C(11) C(10) C(15) 117.6(8) ?
C(10) C(11) C(12) 121.4(8) ?
C(10) C(11) H(7) 119.3145 ?
C(12) C(11) H(7) 119.3247 ?
C(11) C(12) C(13) 119.4(10) ?
C(11) C(12) H(8) 120.3270 ?
C(13) C(12) H(8) 120.3168 ?
C(12) C(13) C(14) 120.0(10) ?
C(12) C(13) H(9) 119.5589 ?
C(14) C(13) H(9) 119.5519 ?
C(13) C(14) C(15) 120.0(10) ?
C(13) C(14) H(10) 119.9062 ?
C(15) C(14) H(10) 119.9081 ?
C(10) C(15) C(14) 120.5(8) ?
C(10) C(15) H(11) 119.7280 ?
C(14) C(15) H(11) 119.7312 ?
P(1) C(17) H(34) 109(4) ?
P(1) C(17) H(35) 108(7) ?
P(1) C(17) H(36) 108(7) ?
H(34) C(17) H(35) 111(9) ?
H(34) C(17) H(36) 112(8) ?
H(35) C(17) H(36) 106(10) ?
P(2) C(20) C(21) 121.5(6) ?
P(2) C(20) C(25) 120.3(7) ?
C(21) C(20) C(25) 118.2(7) ?
C(20) C(21) C(22) 120.8(7) ?
C(20) C(21) H(12) 119.6192 ?
C(22) C(21) H(12) 119.6119 ?
C(21) C(22) C(23) 122.5(10) ?
C(21) C(22) H(13) 118.7463 ?
C(23) C(22) H(13) 118.7610 ?
C(22) C(23) C(24) 117.8(9) ?
C(22) C(23) H(14) 121.0948 ?
C(24) C(23) H(14) 121.1105 ?
C(23) C(24) C(25) 120.8(8) ?
C(23) C(24) H(15) 119.6125 ?
C(25) C(24) H(15) 119.6174 ?
C(20) C(25) C(24) 119.9(9) ?
C(20) C(25) H(16) 120.0767 ?
C(24) C(25) H(16) 120.0674 ?
P(2) C(26) H(1) 109(4) ?
P(2) C(26) H(2) 108(5) ?
P(2) C(26) H(3) 114(5) ?
H(1) C(26) H(2) 113(7) ?
H(1) C(26) H(3) 108(6) ?
H(2) C(26) H(3) 101(7) ?
P(2) C(27) H(4) 108(5) ?
P(2) C(27) H(5) 105(4) ?
P(2) C(27) H(6) 107(5) ?
H(4) C(27) H(5) 116(7) ?
H(4) C(27) H(6) 102(7) ?
H(5) C(27) H(6) 116(7) ?
Si C(30) C(31) 121.2(6) ?
Si C(30) C(35) 121.5(6) ?
C(31) C(30) C(35) 117.2(7) ?
C(30) C(31) C(32) 121.2(8) ?
C(30) C(31) H(17) 119.3895 ?
C(32) C(31) H(17) 119.3968 ?
C(31) C(32) C(33) 120.9(9) ?
C(31) C(32) H(18) 119.5725 ?
C(33) C(32) H(18) 119.5746 ?
C(32) C(33) C(34) 120.3(9) ?
C(32) C(33) H(19) 119.8675 ?
C(34) C(33) H(19) 119.8715 ?
C(33) C(34) C(35) 119.2(9) ?
C(33) C(34) H(20) 120.4033 ?
C(35) C(34) H(20) 120.4204 ?
C(30) C(35) C(34) 121.2(8) ?
C(30) C(35) H(21) 119.3864 ?
C(34) C(35) H(21) 119.3830 ?
Si C(40) C(41) 119.2(5) ?
Si C(40) C(45) 125.1(6) ?
C(41) C(40) C(45) 115.7(7) ?
C(40) C(41) C(42) 121.1(8) ?
C(40) C(41) H(22) 119.4634 ?
C(42) C(41) H(22) 119.4563 ?
C(41) C(42) C(43) 120.3(9) ?
C(41) C(42) H(23) 119.8676 ?
C(43) C(42) H(23) 119.8741 ?
C(42) C(43) C(44) 119.7(8) ?
C(42) C(43) H(24) 120.1322 ?
C(44) C(43) H(24) 120.1376 ?
C(43) C(44) C(45) 120.4(8) ?
C(43) C(44) H(25) 119.8211 ?
C(45) C(44) H(25) 119.8227 ?
C(40) C(45) C(44) 122.8(8) ?
C(40) C(45) H(26) 118.5795 ?
C(44) C(45) H(26) 118.5771 ?
Si C(50) C(51) 124.8(7) ?
Si C(50) C(55) 120.6(7) ?
C(51) C(50) C(55) 114.5(8) ?
C(50) C(51) C(52) 123.0(10) ?
C(50) C(51) H(27) 118.1125 ?
C(52) C(51) H(27) 118.0964 ?
C(51) C(52) C(53) 119.0(10) ?
C(51) C(52) H(28) 120.0484 ?
C(53) C(52) H(28) 120.0386 ?
C(52) C(53) C(54) 120.0(10) ?
C(52) C(53) H(29) 119.6211 ?
C(54) C(53) H(29) 119.6394 ?
C(53) C(54) C(55) 118.0(10) ?
C(53) C(54) H(30) 120.8118 ?
C(55) C(54) H(30) 120.7966 ?
C(50) C(55) C(54) 122.0(10) ?
C(50) C(55) H(31) 118.6754 ?

loop_
_geom_bond_atom_site_label_1
_geom_bond_atom_site_label_2
_geom_bond_distance
_geom_bond_publ_flag
Pt Cl 2.465(2) yes
Pt P(1) 2.282(2) yes
Pt P(2) 2.322(2) yes
Pt Si 2.321(2) yes
P(1) C(10) 1.788(7) ?
P(1) C(16) 1.867(9) ?
P(1) C(17) 1.800(10) ?
P(2) C(20) 1.825(7) ?
P(2) C(26) 1.811(8) ?
P(2) C(27) 1.818(10) ?
Si C(30) 1.898(7) ?
Si C(40) 1.898(7) ?
Si C(50) 1.901(7) ?
C(10) C(11) 1.391(9) ?
C(10) C(15) 1.380(10) ?
C(11) C(12) 1.370(10) ?
C(11) H(7) 0.9500 ?
C(12) C(13) 1.360(10) ?
C(12) H(8) 0.9500 ?
C(13) C(14) 1.360(10) ?
C(13) H(9) 0.9500 ?
C(14) C(15) 1.370(10) ?
C(14) H(10) 0.9500 ?
C(15) H(11) 0.9500 ?
C(17) H(34) 1.25(9) ?
C(17) H(35) 0.81(10) ?
C(17) H(36) 0.85(9) ?
C(20) C(21) 1.366(10) ?
C(20) C(25) 1.379(9) ?
C(21) C(22) 1.380(10) ?
C(21) H(12) 0.9500 ?
C(22) C(23) 1.320(10) ?
C(22) H(13) 0.9500 ?
C(23) C(24) 1.400(10) ?
C(23) H(14) 0.9500 ?
C(24) C(25) 1.390(10) ?
C(24) H(15) 0.9500 ?
C(25) H(16) 0.9500 ?
C(26) H(1) 1.04(7) ?
C(26) H(2) 0.82(7) ?
C(26) H(3) 0.88(7) ?
C(27) H(4) 0.91(8) ?
C(27) H(5) 0.99(8) ?
C(27) H(6) 0.91(8) ?
C(30) C(31) 1.387(9) ?
C(30) C(35) 1.381(10) ?
C(31) C(32) 1.380(10) ?
C(31) H(17) 0.9500 ?
C(32) C(33) 1.340(10) ?
C(32) H(18) 0.9501 ?
C(33) C(34) 1.370(10) ?
C(33) H(19) 0.9500 ?
C(34) C(35) 1.400(10) ?
C(34) H(20) 0.9499 ?
C(35) H(21) 0.9501 ?
C(40) C(41) 1.402(10) ?
C(40) C(45) 1.385(9) ?
C(41) C(42) 1.400(10) ?
C(41) H(22) 0.9500 ?
C(42) C(43) 1.360(10) ?
C(42) H(23) 0.9500 ?
C(43) C(44) 1.360(10) ?
C(43) H(24) 0.9500 ?
C(44) C(45) 1.370(10) ?
C(44) H(25) 0.9500 ?
C(45) H(26) 0.9500 ?
C(50) C(51) 1.360(10) ?
C(50) C(55) 1.360(10) ?
C(51) C(52) 1.380(10) ?
C(51) H(27) 0.9500 ?
C(52) C(53) 1.32(2) ?
C(52) H(28) 0.9498 ?
C(53) C(54) 1.34(2) ?
C(53) H(29) 0.9499 ?
C(54) C(55) 1.420(10) ?
C(54) H(30) 0.9501 ?
C(55) H(31) 0.9500 ?

loop_
_geom_contact_atom_site_label_1
_geom_contact_atom_site_label_2
_geom_contact_distance
_geom_contact_site_symmetry_2
_geom_contact_publ_flag
Cl H(C25) 2.96(7) 8_556 yes
C(32) H(C23) 2.93(8) 8_456 yes
C(34) H(C12) 2.91(8) 2_456 yes
C(23) C(32) 3.500(10) 8_556 yes
